data_7705164
loop_
_publ_author_name
'He, Zhiyuan'
'Xue, Xiaolian'
'Liu, Yilan'
'Yu, Na'
'Krogman, Jeremy P.'

_publ_section_title
;
 Aminolysis of bis[bis(trimethylsilyl)amido]-manganese, -iron, and -cobalt
 for the synthesis of mono- and bis-silylene complexes.
;
_journal_issue 36
_journal_name_full 'Dalton transactions (Cambridge, England : 2003)'
_journal_page_first 12586
_journal_page_last 12591
_journal_paper_doi 10.1039/d0dt00570c
_journal_volume 49
_journal_year 2020
_chemical_formula_moiety 'C27 H59 Cl Fe N4 Si5'
_chemical_formula_sum 'C27 H59 Cl Fe N4 Si5'
_chemical_formula_weight 671.53
_space_group_crystal_system orthorhombic
_space_group_IT_number 33
_space_group_name_Hall 'P 2c -2n'
_space_group_name_H-M_alt 'P n a 21'
_atom_sites_solution_hydrogens geom
_atom_sites_solution_primary dual
_audit_creation_date 2019-10-15
_audit_creation_method
;
Olex2 1.2
(compiled 2018.05.29 svn.r3508 for OlexSys, GUI svn.r5506)
;
_audit_update_record
;
2020-02-14 deposited with the CCDC.	2020-08-05 downloaded from the CCDC.
;
_cell_angle_alpha 90
_cell_angle_beta 90
_cell_angle_gamma 90
_cell_formula_units_Z 4
_cell_length_a 26.9482(14)
_cell_length_b 16.5518(8)
_cell_length_c 8.8695(4)
_cell_measurement_reflns_used 9332
_cell_measurement_temperature 150(2)
_cell_measurement_theta_max 26.36
_cell_measurement_theta_min 2.575
_cell_volume 3956.2(3)
_computing_cell_refinement 'SAINT v8.37A (Bruker, 2015)'
_computing_data_reduction 'SAINT v8.37A (Bruker, 2015)'
_computing_molecular_graphics 'Olex2 (Dolomanov et al., 2009)'
_computing_publication_material 'Olex2 (Dolomanov et al., 2009)'
_computing_structure_refinement 'ShelXL (Sheldrick, 2015)'
_computing_structure_solution 'ShelXT (Sheldrick, 2015)'
_diffrn_ambient_temperature 149.96
_diffrn_measured_fraction_theta_full 0.999
_diffrn_measured_fraction_theta_max 0.997
_diffrn_measurement_device_type 'Bruker APEX-II CCD'
_diffrn_measurement_method '\f and \w scans'
_diffrn_radiation_type MoK\a
_diffrn_radiation_wavelength 0.71073
_diffrn_reflns_av_R_equivalents 0.0620
_diffrn_reflns_av_unetI/netI 0.0468
_diffrn_reflns_Laue_measured_fraction_full 0.999
_diffrn_reflns_Laue_measured_fraction_max 0.997
_diffrn_reflns_limit_h_max 33
_diffrn_reflns_limit_h_min -33
_diffrn_reflns_limit_k_max 20
_diffrn_reflns_limit_k_min -20
_diffrn_reflns_limit_l_max 10
_diffrn_reflns_limit_l_min -11
_diffrn_reflns_number 47547
_diffrn_reflns_point_group_measured_fraction_full 0.990
_diffrn_reflns_point_group_measured_fraction_max 0.986
_diffrn_reflns_theta_full 25.242
_diffrn_reflns_theta_max 26.433
_diffrn_reflns_theta_min 2.461
_diffrn_standards_number 0
_exptl_absorpt_coefficient_mu 0.621
_exptl_absorpt_correction_T_max 0.0276
_exptl_absorpt_correction_T_min 0.0108
_exptl_absorpt_correction_type multi-scan
_exptl_absorpt_process_details
'SADABS-2016/2 (Bruker,2016/2) was used for absorption correction. wR2(int) was 0.1091 before and 0.0873 after correction. The Ratio of minimum to maximum transmission is 0.3913. The \l/2 correction factor is Not present.'
_exptl_crystal_colour yellow
_exptl_crystal_colour_primary yellow
_exptl_crystal_density_diffrn 1.127
_exptl_crystal_description block
_exptl_crystal_F_000 1448
_exptl_crystal_recrystallization_method 'Re-crystallisation from solvent: Pentane'
_exptl_crystal_size_max 0.23
_exptl_crystal_size_mid 0.2
_exptl_crystal_size_min 0.17
_refine_diff_density_max 0.583
_refine_diff_density_min -0.256
_refine_diff_density_rms 0.058
_refine_ls_abs_structure_details
;
 Flack x determined using 2868 quotients [(I+)-(I-)]/[(I+)+(I-)]
 (Parsons, Flack and Wagner, Acta Cryst. B69 (2013) 249-259).
;
_refine_ls_abs_structure_Flack 0.045(10)
_refine_ls_extinction_method none
_refine_ls_goodness_of_fit_ref 1.056
_refine_ls_hydrogen_treatment constr
_refine_ls_matrix_type full
_refine_ls_number_parameters 361
_refine_ls_number_reflns 8032
_refine_ls_number_restraints 1
_refine_ls_restrained_S_all 1.056
_refine_ls_R_factor_all 0.0519
_refine_ls_R_factor_gt 0.0431
_refine_ls_shift/su_max 0.001
_refine_ls_shift/su_mean 0.000
_refine_ls_structure_factor_coef Fsqd
_refine_ls_weighting_details 'w=1/[\s^2^(Fo^2^)+(0.0625P)^2^+1.6383P] where P=(Fo^2^+2Fc^2^)/3'
_refine_ls_weighting_scheme calc
_refine_ls_wR_factor_gt 0.1163
_refine_ls_wR_factor_ref 0.1220
_reflns_Friedel_coverage 0.854
_reflns_Friedel_fraction_full 0.980
_reflns_Friedel_fraction_max 0.974
_reflns_number_gt 7021
_reflns_number_total 8032
_reflns_threshold_expression 'I > 2\s(I)'
_cod_data_source_file d0dt00570c2.cif
_cod_data_source_block 9
_cod_depositor_comments 'Adding full bibliography for 7705159--7705168.cif.'
_cod_database_code 7705164
_shelx_shelxl_version_number 2018/3
_shelx_space_group_comment
;
The symmetry employed for this shelxl refinement is uniquely defined
by the following loop, which should always be used as a source of
symmetry information in preference to the above space-group names.
They are only intended as comments.
;
_shelx_estimated_absorpt_t_max 0.902
_shelx_estimated_absorpt_t_min 0.870
_olex2_refinement_description
;
1. Fixed Uiso
 At 1.2 times of:
  All C(H) groups
 At 1.5 times of:
  All C(H,H,H) groups
2.a Aromatic/amide H refined with riding coordinates:
 C3(H3), C4(H4), C5(H5), C7(H7), C6(H6)
2.b Idealised Me refined as rotating group:
 C25(H25A,H25B,H25C), C9(H9A,H9B,H9C), C10(H10A,H10B,H10C), C26(H26A,H26B,
 H26C), C17(H17A,H17B,H17C), C23(H23A,H23B,H23C), C24(H24A,H24B,H24C), C18(H18A,
 H18B,H18C), C19(H19A,H19B,H19C), C21(H21A,H21B,H21C), C00S(H00A,H00B,H00C),
 C20(H20A,H20B,H20C), C16(H16A,H16B,H16C), C12(H12A,H12B,H12C), C15(H15A,H15B,
 H15C), C22(H22A,H22B,H22C), C13(H13A,H13B,H13C), C14(H14A,H14B,H14C)
;
_olex2_submission_special_instructions 'No special instructions were received'

loop_
_space_group_symop_operation_xyz
'x, y, z'
'-x, -y, z+1/2'
'x+1/2, -y+1/2, z'
'-x+1/2, y+1/2, z+1/2'

loop_
_atom_site_label
_atom_site_type_symbol
_atom_site_fract_x
_atom_site_fract_y
_atom_site_fract_z
_atom_site_U_iso_or_equiv
_atom_site_adp_type
_atom_site_occupancy
_atom_site_site_symmetry_order
_atom_site_calc_flag
_atom_site_refinement_flags_posn
_atom_site_refinement_flags_adp
_atom_site_refinement_flags_occupancy
_atom_site_disorder_assembly
_atom_site_disorder_group
Fe1 Fe 0.66362(2) 0.65339(4) 0.54823(8) 0.03558(16) Uani 1 1 d . . . . .
Cl1 Cl 0.63742(5) 0.88000(7) 0.66374(17) 0.0494(3) Uani 1 1 d . . . . .
Si1 Si 0.61360(4) 0.78025(7) 0.52971(17) 0.0387(3) Uani 1 1 d . . . . .
Si5 Si 0.58399(5) 0.52384(8) 0.44395(17) 0.0423(3) Uani 1 1 d . . . . .
Si2 Si 0.76386(5) 0.72995(10) 0.67118(19) 0.0488(3) Uani 1 1 d . . . . .
Si3 Si 0.76210(5) 0.63975(9) 0.37187(18) 0.0452(3) Uani 1 1 d . . . . .
Si4 Si 0.63999(5) 0.50368(9) 0.74143(19) 0.0478(4) Uani 1 1 d . . . . .
N1 N 0.59344(15) 0.8322(2) 0.3556(5) 0.0405(9) Uani 1 1 d . . . . .
N2 N 0.54561(13) 0.7901(2) 0.5322(5) 0.0393(8) Uani 1 1 d . . . . .
N3 N 0.73404(13) 0.6766(2) 0.5311(5) 0.0409(9) Uani 1 1 d . . . . .
N4 N 0.62455(14) 0.5555(2) 0.5799(5) 0.0397(9) Uani 1 1 d . . . . .
C1 C 0.54543(18) 0.8238(3) 0.3961(7) 0.0433(12) Uani 1 1 d . . . . .
C25 C 0.5712(2) 0.6078(3) 0.3051(7) 0.0507(13) Uani 1 1 d . . . . .
H25A H 0.555490 0.653142 0.357484 0.076 Uiso 1 1 calc GR . . . .
H25B H 0.549064 0.587936 0.225700 0.076 Uiso 1 1 calc GR . . . .
H25C H 0.602540 0.625758 0.259975 0.076 Uiso 1 1 calc GR . . . .
C11 C 0.6174(2) 0.8667(3) 0.2205(7) 0.0512(13) Uani 1 1 d . . . . .
C2 C 0.50129(19) 0.8467(3) 0.3037(7) 0.0499(14) Uani 1 1 d . . . . .
C8 C 0.50440(19) 0.7725(3) 0.6392(7) 0.0463(12) Uani 1 1 d . . . . .
C9 C 0.5273(2) 0.7153(4) 0.7567(7) 0.0539(14) Uani 1 1 d . . . . .
H9A H 0.540340 0.667173 0.706107 0.081 Uiso 1 1 calc GR . . . .
H9B H 0.501810 0.699265 0.829657 0.081 Uiso 1 1 calc GR . . . .
H9C H 0.554326 0.743089 0.809449 0.081 Uiso 1 1 calc GR . . . .
C3 C 0.4808(2) 0.7919(4) 0.2026(7) 0.0567(15) Uani 1 1 d . . . . .
H3 H 0.495345 0.740074 0.190214 0.068 Uiso 1 1 calc R . . . .
C10 C 0.4607(2) 0.7296(4) 0.5611(9) 0.0622(16) Uani 1 1 d . . . . .
H10A H 0.442914 0.768295 0.497419 0.093 Uiso 1 1 calc GR . . . .
H10B H 0.438126 0.707928 0.637607 0.093 Uiso 1 1 calc GR . . . .
H10C H 0.473391 0.685315 0.498701 0.093 Uiso 1 1 calc GR . . . .
C26 C 0.52108(19) 0.4930(4) 0.5182(9) 0.0606(15) Uani 1 1 d . . . . .
H26A H 0.522625 0.437366 0.555466 0.091 Uiso 1 1 calc GR . . . .
H26B H 0.496532 0.496618 0.436959 0.091 Uiso 1 1 calc GR . . . .
H26C H 0.511453 0.529182 0.600688 0.091 Uiso 1 1 calc GR . . . .
C17 C 0.7252(2) 0.7304(4) 0.8474(7) 0.0614(15) Uani 1 1 d . . . . .
H17A H 0.692098 0.751694 0.824500 0.092 Uiso 1 1 calc GR . . . .
H17B H 0.741083 0.764515 0.923659 0.092 Uiso 1 1 calc GR . . . .
H17C H 0.722161 0.675111 0.886046 0.092 Uiso 1 1 calc GR . . . .
C23 C 0.6234(2) 0.5648(4) 0.9106(8) 0.0649(17) Uani 1 1 d . . . . .
H23A H 0.640377 0.617114 0.905987 0.097 Uiso 1 1 calc GR . . . .
H23B H 0.633559 0.535993 1.001950 0.097 Uiso 1 1 calc GR . . . .
H23C H 0.587397 0.573586 0.912718 0.097 Uiso 1 1 calc GR . . . .
C24 C 0.6076(3) 0.4349(4) 0.3321(9) 0.0669(18) Uani 1 1 d . . . . .
H24A H 0.638241 0.450034 0.279728 0.100 Uiso 1 1 calc GR . . . .
H24B H 0.582518 0.418704 0.257949 0.100 Uiso 1 1 calc GR . . . .
H24C H 0.614301 0.389627 0.400380 0.100 Uiso 1 1 calc GR . . . .
C18 C 0.8012(2) 0.7178(4) 0.2727(9) 0.0656(17) Uani 1 1 d . . . . .
H18A H 0.781354 0.766361 0.254475 0.098 Uiso 1 1 calc GR . . . .
H18B H 0.812842 0.695918 0.176237 0.098 Uiso 1 1 calc GR . . . .
H18C H 0.829859 0.731544 0.335806 0.098 Uiso 1 1 calc GR . . . .
C4 C 0.4392(2) 0.8129(5) 0.1200(9) 0.073(2) Uani 1 1 d . . . . .
H4 H 0.424766 0.775348 0.051899 0.088 Uiso 1 1 calc R . . . .
C19 C 0.8028(3) 0.5504(4) 0.4094(9) 0.0709(19) Uani 1 1 d . . . . .
H19A H 0.829662 0.566147 0.477965 0.106 Uiso 1 1 calc GR . . . .
H19B H 0.817023 0.531127 0.314228 0.106 Uiso 1 1 calc GR . . . .
H19C H 0.783157 0.507227 0.455575 0.106 Uiso 1 1 calc GR . . . .
C21 C 0.7081(2) 0.4837(5) 0.7477(9) 0.072(2) Uani 1 1 d . . . . .
H21A H 0.717320 0.447839 0.664348 0.108 Uiso 1 1 calc GR . . . .
H21B H 0.716630 0.457884 0.843790 0.108 Uiso 1 1 calc GR . . . .
H21C H 0.726208 0.534806 0.738422 0.108 Uiso 1 1 calc GR . . . .
C00S C 0.4886(3) 0.8518(4) 0.7154(10) 0.077(2) Uani 1 1 d . . . . .
H00A H 0.517975 0.879144 0.755978 0.115 Uiso 1 1 calc GR . . . .
H00B H 0.465443 0.839958 0.797603 0.115 Uiso 1 1 calc GR . . . .
H00C H 0.472402 0.886795 0.641178 0.115 Uiso 1 1 calc GR . . . .
C20 C 0.7137(2) 0.6059(4) 0.2355(8) 0.0629(16) Uani 1 1 d . . . . .
H20A H 0.693165 0.564022 0.282233 0.094 Uiso 1 1 calc GR . . . .
H20B H 0.729765 0.584031 0.145137 0.094 Uiso 1 1 calc GR . . . .
H20C H 0.692829 0.651995 0.207385 0.094 Uiso 1 1 calc GR . . . .
C5 C 0.4187(2) 0.8899(6) 0.1376(11) 0.086(3) Uani 1 1 d . . . . .
H5 H 0.390475 0.904873 0.079992 0.104 Uiso 1 1 calc R . . . .
C16 C 0.8255(2) 0.6851(5) 0.7233(10) 0.077(2) Uani 1 1 d . . . . .
H16A H 0.821203 0.627727 0.747182 0.116 Uiso 1 1 calc GR . . . .
H16B H 0.838839 0.713390 0.811441 0.116 Uiso 1 1 calc GR . . . .
H16C H 0.848492 0.690817 0.638466 0.116 Uiso 1 1 calc GR . . . .
C7 C 0.4804(2) 0.9231(4) 0.3220(10) 0.0682(19) Uani 1 1 d . . . . .
H7 H 0.494100 0.960679 0.391425 0.082 Uiso 1 1 calc R . . . .
C12 C 0.6725(2) 0.8622(5) 0.2462(10) 0.078(2) Uani 1 1 d . . . . .
H12A H 0.682190 0.902038 0.322392 0.117 Uiso 1 1 calc GR . . . .
H12B H 0.689919 0.873591 0.151553 0.117 Uiso 1 1 calc GR . . . .
H12C H 0.681332 0.807897 0.281343 0.117 Uiso 1 1 calc GR . . . .
C15 C 0.7763(3) 0.8382(4) 0.6178(9) 0.0688(18) Uani 1 1 d . . . . .
H15A H 0.801404 0.839984 0.537995 0.103 Uiso 1 1 calc GR . . . .
H15B H 0.788356 0.867772 0.706205 0.103 Uiso 1 1 calc GR . . . .
H15C H 0.745547 0.863128 0.581453 0.103 Uiso 1 1 calc GR . . . .
C22 C 0.6070(3) 0.4036(4) 0.7646(10) 0.0722(19) Uani 1 1 d . . . . .
H22A H 0.571157 0.412932 0.772200 0.108 Uiso 1 1 calc GR . . . .
H22B H 0.618786 0.376876 0.856380 0.108 Uiso 1 1 calc GR . . . .
H22C H 0.613903 0.369239 0.677125 0.108 Uiso 1 1 calc GR . . . .
C6 C 0.4387(2) 0.9431(5) 0.2356(13) 0.092(3) Uani 1 1 d . . . . .
H6 H 0.424140 0.995074 0.246128 0.110 Uiso 1 1 calc R . . . .
C13 C 0.6040(3) 0.8173(8) 0.0830(9) 0.110(4) Uani 1 1 d . . . . .
H13A H 0.616614 0.762123 0.095092 0.165 Uiso 1 1 calc GR . . . .
H13B H 0.618856 0.841849 -0.006759 0.165 Uiso 1 1 calc GR . . . .
H13C H 0.567825 0.815801 0.071683 0.165 Uiso 1 1 calc GR . . . .
C14 C 0.6013(4) 0.9530(5) 0.1995(15) 0.126(5) Uani 1 1 d . . . . .
H14A H 0.564977 0.956222 0.204556 0.188 Uiso 1 1 calc GR . . . .
H14B H 0.612557 0.972505 0.100949 0.188 Uiso 1 1 calc GR . . . .
H14C H 0.615730 0.986558 0.279204 0.188 Uiso 1 1 calc GR . . . .

loop_
_atom_site_aniso_label
_atom_site_aniso_U_11
_atom_site_aniso_U_22
_atom_site_aniso_U_33
_atom_site_aniso_U_23
_atom_site_aniso_U_13
_atom_site_aniso_U_12
Fe1 0.0313(3) 0.0349(3) 0.0405(3) 0.0009(3) 0.0000(3) -0.0017(2)
Cl1 0.0489(6) 0.0374(6) 0.0618(8) -0.0161(6) -0.0069(6) 0.0031(5)
Si1 0.0353(6) 0.0342(6) 0.0467(8) -0.0005(6) 0.0015(6) 0.0002(5)
Si5 0.0375(6) 0.0392(7) 0.0502(8) -0.0061(6) 0.0026(6) -0.0042(5)
Si2 0.0375(7) 0.0540(8) 0.0549(9) 0.0023(7) -0.0057(6) -0.0064(6)
Si3 0.0363(7) 0.0497(7) 0.0497(8) 0.0062(7) 0.0061(6) 0.0037(6)
Si4 0.0392(7) 0.0475(8) 0.0566(9) 0.0152(7) -0.0005(7) -0.0004(6)
N1 0.037(2) 0.041(2) 0.043(2) 0.0068(18) 0.0028(18) 0.0000(16)
N2 0.0333(18) 0.0375(18) 0.047(2) 0.004(2) 0.0035(19) 0.0010(14)
N3 0.0334(18) 0.042(2) 0.047(2) 0.004(2) 0.0025(19) -0.0014(15)
N4 0.0346(19) 0.0361(19) 0.049(3) 0.0012(17) 0.0047(17) -0.0009(15)
C1 0.038(2) 0.033(2) 0.059(3) -0.002(2) 0.003(2) 0.0029(19)
C25 0.047(3) 0.050(3) 0.055(3) -0.003(3) -0.005(2) -0.003(2)
C11 0.040(3) 0.054(3) 0.060(3) 0.020(3) 0.009(2) 0.002(2)
C2 0.037(3) 0.048(3) 0.064(4) 0.021(3) 0.006(2) 0.004(2)
C8 0.041(3) 0.043(3) 0.055(3) 0.005(2) 0.015(2) -0.001(2)
C9 0.055(3) 0.059(3) 0.047(3) 0.005(3) 0.006(3) -0.005(3)
C3 0.048(3) 0.068(4) 0.054(3) 0.016(3) 0.000(3) -0.002(3)
C10 0.041(3) 0.065(3) 0.080(4) 0.013(4) 0.009(3) -0.008(2)
C26 0.040(3) 0.063(3) 0.079(4) -0.001(3) 0.000(3) -0.009(2)
C17 0.062(3) 0.073(4) 0.049(3) 0.003(3) -0.002(3) -0.006(3)
C23 0.054(3) 0.083(4) 0.058(4) 0.011(3) -0.007(3) -0.010(3)
C24 0.073(4) 0.049(3) 0.079(5) -0.015(3) 0.012(4) -0.003(3)
C18 0.052(3) 0.068(4) 0.077(4) 0.009(3) 0.020(3) -0.004(3)
C4 0.045(3) 0.098(5) 0.077(5) 0.032(4) -0.005(3) -0.013(3)
C19 0.072(4) 0.069(4) 0.072(4) 0.003(3) 0.010(3) 0.028(3)
C21 0.048(3) 0.081(5) 0.086(5) 0.040(4) 0.002(3) 0.011(3)
C00S 0.078(5) 0.058(4) 0.094(6) -0.002(4) 0.037(4) 0.009(3)
C20 0.055(3) 0.075(4) 0.058(4) -0.009(3) 0.004(3) -0.004(3)
C5 0.038(3) 0.109(6) 0.111(7) 0.054(6) -0.003(4) 0.003(4)
C16 0.049(3) 0.097(5) 0.085(5) 0.001(4) -0.019(4) -0.001(3)
C7 0.048(3) 0.051(3) 0.105(6) 0.017(4) 0.005(3) 0.008(3)
C12 0.046(3) 0.112(6) 0.075(5) 0.024(4) 0.009(3) -0.009(4)
C15 0.066(4) 0.061(4) 0.080(5) -0.001(3) -0.008(3) -0.025(3)
C22 0.071(4) 0.055(4) 0.090(5) 0.023(4) 0.006(4) -0.003(3)
C6 0.045(3) 0.066(4) 0.164(9) 0.048(6) 0.000(5) 0.014(3)
C13 0.088(6) 0.183(10) 0.060(5) -0.002(5) 0.025(4) -0.038(6)
C14 0.113(7) 0.079(5) 0.185(11) 0.075(7) 0.087(8) 0.029(5)

loop_
_atom_type_symbol
_atom_type_description
_atom_type_scat_dispersion_real
_atom_type_scat_dispersion_imag
_atom_type_scat_source
C C 0.0033 0.0016 'International Tables Vol C Tables 4.2.6.8 and 6.1.1.4'
H H 0.0000 0.0000 'International Tables Vol C Tables 4.2.6.8 and 6.1.1.4'
Cl Cl 0.1484 0.1585 'International Tables Vol C Tables 4.2.6.8 and 6.1.1.4'
Fe Fe 0.3463 0.8444 'International Tables Vol C Tables 4.2.6.8 and 6.1.1.4'
N N 0.0061 0.0033 'International Tables Vol C Tables 4.2.6.8 and 6.1.1.4'
Si Si 0.0817 0.0704 'International Tables Vol C Tables 4.2.6.8 and 6.1.1.4'

loop_
_geom_angle_atom_site_label_1
_geom_angle_atom_site_label_2
_geom_angle_atom_site_label_3
_geom_angle
_geom_angle_site_symmetry_1
_geom_angle_site_symmetry_3
_geom_angle_publ_flag
N3 Fe1 Si1 110.81(12) . . ?
N3 Fe1 N4 134.60(17) . . ?
N4 Fe1 Si1 114.57(12) . . ?
Cl1 Si1 Fe1 116.81(7) . . ?
Cl1 Si1 C1 106.53(14) . . ?
N1 Si1 Fe1 127.14(15) . . ?
N1 Si1 Cl1 101.16(15) . . ?
N1 Si1 C1 35.89(18) . . ?
N2 Si1 Fe1 127.63(13) . . ?
N2 Si1 Cl1 102.97(14) . . ?
N2 Si1 N1 71.10(19) . . ?
N2 Si1 C1 35.27(19) . . ?
C1 Si1 Fe1 136.64(14) . . ?
N4 Si5 C25 110.6(2) . . ?
N4 Si5 C26 114.2(3) . . ?
N4 Si5 C24 113.2(3) . . ?
C25 Si5 C26 105.2(3) . . ?
C24 Si5 C25 107.0(3) . . ?
C24 Si5 C26 106.0(3) . . ?
N3 Si2 C17 110.1(2) . . ?
N3 Si2 C16 112.8(3) . . ?
N3 Si2 C15 112.9(3) . . ?
C17 Si2 C15 107.7(3) . . ?
C16 Si2 C17 106.7(4) . . ?
C16 Si2 C15 106.3(4) . . ?
N3 Si3 C18 112.8(3) . . ?
N3 Si3 C19 113.2(3) . . ?
N3 Si3 C20 109.5(3) . . ?
C19 Si3 C18 107.2(3) . . ?
C20 Si3 C18 107.1(3) . . ?
C20 Si3 C19 106.8(3) . . ?
N4 Si4 C23 110.0(3) . . ?
N4 Si4 C21 110.6(3) . . ?
N4 Si4 C22 114.4(3) . . ?
C23 Si4 C21 108.0(4) . . ?
C23 Si4 C22 106.0(3) . . ?
C21 Si4 C22 107.7(3) . . ?
C1 N1 Si1 90.7(3) . . ?
C1 N1 C11 132.4(4) . . ?
C11 N1 Si1 136.9(3) . . ?
C1 N2 Si1 91.7(3) . . ?
C1 N2 C8 131.1(4) . . ?
C8 N2 Si1 137.1(4) . . ?
Si2 N3 Fe1 120.0(3) . . ?
Si3 N3 Fe1 115.1(2) . . ?
Si3 N3 Si2 124.8(2) . . ?
Si5 N4 Fe1 119.8(2) . . ?
Si5 N4 Si4 126.1(2) . . ?
Si4 N4 Fe1 113.7(2) . . ?
N1 C1 Si1 53.4(3) . . ?
N1 C1 C2 126.3(5) . . ?
N2 C1 Si1 53.0(2) . . ?
N2 C1 N1 106.3(4) . . ?
N2 C1 C2 127.4(5) . . ?
C2 C1 Si1 176.0(4) . . ?
N1 C11 C12 106.8(5) . . ?
N1 C11 C13 110.0(5) . . ?
N1 C11 C14 110.0(6) . . ?
C12 C11 C13 109.3(7) . . ?
C14 C11 C12 110.6(7) . . ?
C14 C11 C13 110.2(8) . . ?
C3 C2 C1 120.4(5) . . ?
C3 C2 C7 120.4(6) . . ?
C7 C2 C1 119.2(6) . . ?
N2 C8 C9 104.7(4) . . ?
N2 C8 C10 112.0(5) . . ?
N2 C8 C00S 108.6(4) . . ?
C9 C8 C10 109.2(4) . . ?
C00S C8 C9 109.8(6) . . ?
C00S C8 C10 112.3(5) . . ?
C4 C3 C2 120.0(6) . . ?
C3 C4 C5 119.3(8) . . ?
C6 C5 C4 120.7(7) . . ?
C2 C7 C6 118.3(7) . . ?
C5 C6 C7 121.2(7) . . ?

loop_
_geom_bond_atom_site_label_1
_geom_bond_atom_site_label_2
_geom_bond_distance
_geom_bond_site_symmetry_2
_geom_bond_publ_flag
Fe1 Si1 2.5006(14) . ?
Fe1 N3 1.942(4) . ?
Fe1 N4 1.953(4) . ?
Cl1 Si1 2.1334(18) . ?
Si1 N1 1.849(4) . ?
Si1 N2 1.840(4) . ?
Si1 C1 2.302(5) . ?
Si5 N4 1.709(4) . ?
Si5 C25 1.888(6) . ?
Si5 C26 1.889(5) . ?
Si5 C24 1.886(6) . ?
Si2 N3 1.723(5) . ?
Si2 C17 1.879(6) . ?
Si2 C16 1.876(7) . ?
Si2 C15 1.883(7) . ?
Si3 N3 1.714(5) . ?
Si3 C18 1.885(6) . ?
Si3 C19 1.871(6) . ?
Si3 C20 1.864(7) . ?
Si4 N4 1.721(4) . ?
Si4 C23 1.865(7) . ?
Si4 C21 1.867(6) . ?
Si4 C22 1.891(7) . ?
N1 C1 1.350(6) . ?
N1 C11 1.475(7) . ?
N2 C1 1.330(7) . ?
N2 C8 1.490(6) . ?
C1 C2 1.493(8) . ?
C11 C12 1.505(8) . ?
C11 C13 1.512(11) . ?
C11 C14 1.505(9) . ?
C2 C3 1.389(9) . ?
C2 C7 1.394(8) . ?
C8 C9 1.537(8) . ?
C8 C10 1.538(8) . ?
C8 C00S 1.537(8) . ?
C3 C4 1.383(8) . ?
C4 C5 1.398(12) . ?
C5 C6 1.349(14) . ?
C7 C6 1.400(10) . ?
